data_2016130
loop_
_publ_author_name
'Kazumasa Honda'
'Hiroshi Yamawaki'
'Hiroshi Fujihisa'
'Takehiro Matsunaga'
'Makoto Matsukawa'

_publ_section_title
;
 Hexaaquazinc(II) dipicrate trihydrate
;
_journal_coeditor_code BG3046
_journal_issue 9
_journal_name_full 'Acta Crystallographica Section C'
_journal_page_first m423
_journal_page_last m426
_journal_paper_doi 10.1107/S0108270107035111
_journal_volume 63
_journal_year 2007
_chemical_formula_iupac '[Zn (H2 O)6] (C6 H2 N3 O7)2, 3H2 O'
_chemical_formula_moiety 'H12 O6 Zn 2+, 2(C6 H2 N3 O7 -), 3(H2 O)'
_chemical_formula_structural '[Zn (H2 O)6] (C6 H2 N3 O7)2, 3H2 O'
_chemical_formula_sum 'C12 H22 N6 O23 Zn'
_chemical_formula_weight 683.71
_chemical_name_systematic
;
Hexaaquazinc(II) dipicrate trihydrate
;
_space_group_IT_number 14
_symmetry_cell_setting monoclinic
_symmetry_space_group_name_Hall '-P 2yn'
_symmetry_space_group_name_H-M 'P 1 21/n 1'
_cell_angle_alpha 90
_cell_angle_beta 103.656(6)
_cell_angle_gamma 90
_cell_formula_units_Z 4
_cell_length_a 25.711(2)
_cell_length_b 6.6934(4)
_cell_length_c 15.0070(10)
_cell_measurement_reflns_used 20
_cell_measurement_temperature 296
_cell_measurement_theta_max 29.817
_cell_measurement_theta_min 24.965
_cell_volume 2509.6(3)
_computing_cell_refinement 'CAD-4 Software'
_computing_data_collection 'CAD-4 Software (Enraf--Nonius, 1989)'
_computing_data_reduction 'TEXSAN (Molecular Structure Corporation & Rigaku Corporation, 2000)'
_computing_molecular_graphics 'PLATON (Spek, 2003)'
_computing_publication_material TEXSAN
_computing_structure_refinement TEXSAN
_computing_structure_solution 'SHELXS86 (Sheldrick, 1985)'
_diffrn_ambient_temperature 297(2)
_diffrn_measured_fraction_theta_full 1.00
_diffrn_measured_fraction_theta_max 1.00
_diffrn_measurement_device_type 'Enraf--Nonius CAD-4'
_diffrn_measurement_method \w
_diffrn_radiation_monochromator graphite
_diffrn_radiation_source 'Nonius sealed tube'
_diffrn_radiation_type 'Mo K\a'
_diffrn_radiation_wavelength 0.7107
_diffrn_reflns_av_R_equivalents 0.015
_diffrn_reflns_limit_h_max 32
_diffrn_reflns_limit_h_min -33
_diffrn_reflns_limit_k_max 8
_diffrn_reflns_limit_k_min -2
_diffrn_reflns_limit_l_max 19
_diffrn_reflns_limit_l_min -7
_diffrn_reflns_number 6370
_diffrn_reflns_reduction_process
;
Lp corrections applied. The standard reflections indicated
a slight intensity increase of 5.2 %,
although decay correction was not applied.
;
_diffrn_reflns_theta_full 27.47
_diffrn_reflns_theta_max 27.47
_diffrn_standards_decay_% -0.052
_diffrn_standards_interval_time 60
_diffrn_standards_number 3
_exptl_absorpt_coefficient_mu 1.096
_exptl_absorpt_correction_T_max 0.839
_exptl_absorpt_correction_T_min 0.732
_exptl_absorpt_correction_type psi-scan
_exptl_absorpt_process_details '(North <i>et al.</i>,  1968)'
_exptl_crystal_colour yellow
_exptl_crystal_density_diffrn 1.810
_exptl_crystal_density_meas 1.81
_exptl_crystal_density_method 'CH~2~Br~2~--CH~2~Cl~2~ floatation'
_exptl_crystal_description prism
_exptl_crystal_F_000 1400.0
_exptl_crystal_size_max 0.64
_exptl_crystal_size_mid 0.28
_exptl_crystal_size_min 0.16
_refine_diff_density_max 0.79
_refine_diff_density_min -0.48
_refine_ls_extinction_coef 0.0028(7)
_refine_ls_extinction_method
;   type 2 Gaussian isotropic [Zachariasen, W. H. (1967). Acta Cryst.
    23, 558--564.]
;
_refine_ls_goodness_of_fit_ref 1.312
_refine_ls_hydrogen_treatment noref
_refine_ls_number_parameters 380
_refine_ls_number_reflns 5771
_refine_ls_R_factor_gt 0.0487
_refine_ls_shift/su_max 0.0003
_refine_ls_structure_factor_coef Fsqd
_refine_ls_weighting_details 'w = 1/[\s^2^(Fo^2^) + {0.05[Max(Fo^2^,0) + 2Fc^2^]/3}^2^]'
_refine_ls_weighting_scheme calc
_refine_ls_wR_factor_ref 0.1339
_reflns_number_gt 3619
_reflns_number_total 5771
_reflns_threshold_expression F^2^>2.0\s(F^2^)
_cod_data_source_file bg3046.cif
_cod_data_source_block I
_cod_depositor_comments
;
 Marking attached hydrogen atoms.

 Antanas Vaitkus,
 2017-11-30
;
_cod_original_cell_volume 2509.5(3)
_cod_original_sg_symbol_Hall -P_2yn
_cod_original_sg_symbol_H-M 'P 21/n'
_cod_database_code 2016130
_cod_database_fobs_code 2016130

loop_
_symmetry_equiv_pos_as_xyz
x,y,z
1/2-x,1/2+y,1/2-z
-x,-y,-z
1/2+x,1/2-y,1/2+z

loop_
_atom_site_type_symbol
_atom_site_label
_atom_site_fract_x
_atom_site_fract_y
_atom_site_fract_z
_atom_site_U_iso_or_equiv
_atom_site_adp_type
_atom_site_calc_flag
_atom_site_occupancy
_atom_site_attached_hydrogens
Zn Zn1 0.25495(2) 0.05002(8) 0.02670(3) 0.03030(10) Uani d 1.00 0
O O1 0.13590(10) 0.0757(5) 0.3599(2) 0.0386(8) Uani d 1.00 0
O O2 0.09660(10) 0.0362(7) 0.5122(2) 0.0610(10) Uani d 1.00 0
O O3 0.02380(10) 0.2008(6) 0.5005(2) 0.0527(10) Uani d 1.00 0
O O4 -0.11330(10) 0.0957(6) 0.2283(2) 0.0540(10) Uani d 1.00 0
O O5 -0.09250(10) 0.0632(6) 0.0990(2) 0.0533(10) Uani d 1.00 0
O O6 0.09510(10) -0.0552(7) 0.0992(2) 0.0650(10) Uani d 1.00 0
O O7 0.14480(10) 0.1620(6) 0.1852(2) 0.0590(10) Uani d 1.00 0
O O8 0.14550(10) 0.4049(5) 0.8770(2) 0.0385(8) Uani d 1.00 0
O O9 0.09990(10) 0.5026(6) 1.0214(2) 0.0580(10) Uani d 1.00 0
O O10 0.03170(10) 0.3090(6) 1.0087(2) 0.0580(10) Uani d 1.00 0
O O11 -0.10180(10) 0.4130(6) 0.7301(2) 0.0580(10) Uani d 1.00 0
O O12 -0.07830(10) 0.4344(7) 0.6019(2) 0.0630(10) Uani d 1.00 0
O O13 0.11170(10) 0.5088(6) 0.6097(2) 0.0580(10) Uani d 1.00 0
O O14 0.15940(10) 0.3053(5) 0.7068(2) 0.0520(10) Uani d 1.00 0
O O15 0.30330(10) 0.2889(5) 0.0132(2) 0.0427(9) Uani d 1.00 2
O O16 0.31180(10) -0.1537(5) 0.0055(2) 0.0435(9) Uani d 1.00 2
O O17 0.22540(10) 0.0549(5) -0.1142(2) 0.0386(8) Uani d 1.00 2
O O18 0.20390(10) -0.1801(5) 0.0457(2) 0.0520(10) Uani d 1.00 2
O O19 0.19680(10) 0.2590(5) 0.0451(2) 0.0367(8) Uani d 1.00 2
O O20 0.28670(10) 0.0524(6) 0.1692(2) 0.0548(10) Uani d 1.00 2
O O21 0.24420(10) 0.0434(5) 0.3236(2) 0.0461(9) Uani d 1.00 2
O O22 0.30590(10) 0.4014(5) 0.8427(2) 0.0416(8) Uani d 1.00 2
O O23 0.28080(10) 0.1726(5) 0.6826(2) 0.0437(9) Uani d 1.00 2
N N1 0.05590(10) 0.1112(6) 0.4664(2) 0.0360(10) Uani d 1.00 0
N N2 -0.08040(10) 0.0777(5) 0.1824(2) 0.0320(9) Uani d 1.00 0
N N3 0.10530(10) 0.0540(6) 0.1656(2) 0.0394(10) Uani d 1.00 0
N N4 0.06270(10) 0.4077(6) 0.9757(2) 0.0374(10) Uani d 1.00 0
N N5 -0.06780(10) 0.4243(6) 0.6853(2) 0.0390(10) Uani d 1.00 0
N N6 0.12000(10) 0.4111(5) 0.6803(2) 0.0354(10) Uani d 1.00 0
C C1 0.08680(10) 0.0774(6) 0.3210(2) 0.0268(9) Uani d 1.00 0
C C2 0.04370(10) 0.0911(6) 0.3674(2) 0.0265(10) Uani d 1.00 0
C C3 -0.00990(10) 0.0950(5) 0.3233(2) 0.0260(9) Uani d 1.00 0
C C4 -0.02440(10) 0.0774(6) 0.2290(2) 0.0260(9) Uani d 1.00 0
C C5 0.01370(10) 0.0599(6) 0.1778(2) 0.0269(9) Uani d 1.00 0
C C6 0.06670(10) 0.0648(6) 0.2226(2) 0.0272(9) Uani d 1.00 0
C C7 0.09740(10) 0.4124(6) 0.8337(2) 0.0272(10) Uani d 1.00 0
C C8 0.05230(10) 0.4137(6) 0.8759(2) 0.0270(10) Uani d 1.00 0
C C9 -0.00040(10) 0.4147(6) 0.8292(3) 0.0300(10) Uani d 1.00 0
C C10 -0.01240(10) 0.4224(6) 0.7349(3) 0.0292(10) Uani d 1.00 0
C C11 0.0274(2) 0.4280(6) 0.6866(2) 0.0300(10) Uani d 1.00 0
C C12 0.08010(10) 0.4186(6) 0.7350(2) 0.0278(10) Uani d 1.00 0
H H1 -0.0369 0.1097 0.3574 0.0393 Uiso calc 1.00 0
H H2 0.0033 0.0447 0.1124 0.0405 Uiso calc 1.00 0
H H3 -0.0284 0.4101 0.8616 0.0456 Uiso calc 1.00 0
H H4 0.0185 0.4392 0.6210 0.0456 Uiso calc 1.00 0

loop_
_atom_site_aniso_label
_atom_site_aniso_U_11
_atom_site_aniso_U_22
_atom_site_aniso_U_33
_atom_site_aniso_U_12
_atom_site_aniso_U_13
_atom_site_aniso_U_23
Zn1 0.0240(2) 0.0400(3) 0.0263(2) 0.0010(2) 0.00460(10) 0.0021(2)
O1 0.0260(10) 0.061(2) 0.0280(10) -0.0020(10) 0.0050(10) -0.0030(10)
O2 0.047(2) 0.108(3) 0.0250(10) 0.009(2) 0.0030(10) 0.010(2)
O3 0.054(2) 0.071(2) 0.037(2) -0.005(2) 0.0200(10) -0.018(2)
O4 0.0260(10) 0.087(3) 0.050(2) -0.001(2) 0.0110(10) -0.004(2)
O5 0.038(2) 0.084(3) 0.0320(10) 0.006(2) -0.0040(10) 0.000(2)
O6 0.057(2) 0.101(3) 0.044(2) 0.005(2) 0.024(2) -0.025(2)
O7 0.037(2) 0.099(3) 0.047(2) -0.018(2) 0.0210(10) 0.002(2)
O8 0.0270(10) 0.055(2) 0.0330(10) 0.0010(10) 0.0060(10) 0.0050(10)
O9 0.045(2) 0.095(3) 0.0300(10) 0.003(2) 0.0010(10) -0.015(2)
O10 0.067(2) 0.073(3) 0.042(2) 0.004(2) 0.025(2) 0.019(2)
O11 0.027(2) 0.087(3) 0.058(2) 0.006(2) 0.0060(10) 0.006(2)
O12 0.046(2) 0.095(3) 0.037(2) 0.001(2) -0.0110(10) -0.003(2)
O13 0.060(2) 0.081(3) 0.037(2) -0.009(2) 0.0200(10) 0.013(2)
O14 0.044(2) 0.058(2) 0.059(2) 0.012(2) 0.024(2) -0.005(2)
O15 0.043(2) 0.052(2) 0.034(2) -0.019(2) 0.0100(10) -0.0030(10)
O16 0.034(2) 0.052(2) 0.046(2) 0.0130(10) 0.0130(10) 0.010(2)
O17 0.0330(10) 0.050(2) 0.0290(10) -0.0030(10) 0.0000(10) -0.0030(10)
O18 0.033(2) 0.050(2) 0.073(2) -0.004(2) 0.012(2) 0.015(2)
O19 0.0280(10) 0.045(2) 0.039(2) 0.0060(10) 0.0110(10) 0.0020(10)
O20 0.0320(10) 0.103(3) 0.0270(10) 0.001(2) 0.0020(10) 0.009(2)
O21 0.047(2) 0.050(2) 0.044(2) 0.003(2) 0.0150(10) -0.001(2)
O22 0.041(2) 0.046(2) 0.040(2) -0.0040(10) 0.0140(10) 0.0050(10)
O23 0.044(2) 0.038(2) 0.048(2) 0.0020(10) 0.0070(10) 0.0020(10)
N1 0.035(2) 0.048(2) 0.026(2) -0.011(2) 0.0090(10) -0.0030(10)
N2 0.026(2) 0.034(2) 0.034(2) 0.0010(10) 0.0020(10) 0.0020(10)
N3 0.034(2) 0.060(2) 0.027(2) 0.006(2) 0.0130(10) 0.007(2)
N4 0.037(2) 0.049(3) 0.026(2) 0.015(2) 0.0080(10) 0.002(2)
N5 0.030(2) 0.037(2) 0.046(2) 0.003(2) 0.0000(10) -0.003(2)
N6 0.037(2) 0.040(2) 0.032(2) -0.008(2) 0.0130(10) -0.007(2)
C1 0.026(2) 0.029(2) 0.025(2) -0.001(2) 0.0060(10) -0.001(2)
C2 0.029(2) 0.031(2) 0.020(2) -0.002(2) 0.0070(10) -0.0010(10)
C3 0.028(2) 0.024(2) 0.029(2) -0.0010(10) 0.0110(10) -0.0010(10)
C4 0.025(2) 0.023(2) 0.029(2) -0.001(2) 0.0050(10) -0.001(2)
C5 0.031(2) 0.027(2) 0.023(2) -0.001(2) 0.0070(10) 0.000(2)
C6 0.028(2) 0.031(2) 0.025(2) -0.002(2) 0.0110(10) 0.000(2)
C7 0.025(2) 0.028(2) 0.028(2) 0.001(2) 0.0060(10) 0.002(2)
C8 0.029(2) 0.030(2) 0.023(2) 0.004(2) 0.0070(10) -0.001(2)
C9 0.027(2) 0.029(2) 0.034(2) 0.003(2) 0.0090(10) 0.000(2)
C10 0.025(2) 0.025(2) 0.034(2) 0.002(2) 0.0010(10) -0.001(2)
C11 0.038(2) 0.026(2) 0.024(2) 0.002(2) 0.0040(10) 0.000(2)
C12 0.032(2) 0.026(2) 0.027(2) -0.002(2) 0.0110(10) -0.003(2)

loop_
_atom_type_symbol
_atom_type_description
_atom_type_scat_dispersion_real
_atom_type_scat_dispersion_imag
_atom_type_scat_source
Zn Zn 0.284 1.430
;International Tables for Crystallography
(1992, Vol. C, Tables 4.2.6.8 and 6.1.1.1)
;
O O 0.011 0.006
;International Tables for Crystallography
(1992, Vol. C, Tables 4.2.6.8 and 6.1.1.1)
;
N N 0.006 0.003
;International Tables for Crystallography
(1992, Vol. C, Tables 4.2.6.8 and 6.1.1.1)
;
C C 0.003 0.002
;International Tables for Crystallography
(1992, Vol. C, Tables 4.2.6.8 and 6.1.1.1)
;
H H 0.000 0.000
;International Tables for Crystallography
(1992, Vol. C, Table 6.1.1.2)
;

loop_
_geom_angle_atom_site_label_1
_geom_angle_atom_site_label_2
_geom_angle_atom_site_label_3
_geom_angle
_geom_angle_publ_flag
O15 Zn1 O16 91.80(10) no
O15 Zn1 O17 88.40(10) no
O15 Zn1 O18 176.40(10) no
O15 Zn1 O19 87.80(10) no
O15 Zn1 O20 89.80(10) no
O16 Zn1 O17 87.50(10) no
O16 Zn1 O18 91.40(10) no
O16 Zn1 O19 178.70(10) no
O16 Zn1 O20 92.40(10) no
O17 Zn1 O18 93.40(10) no
O17 Zn1 O19 91.30(10) no
O17 Zn1 O20 178.10(10) no
O18 Zn1 O19 89.10(10) no
O18 Zn1 O20 88.40(10) no
O19 Zn1 O20 88.80(10) no
O2 N1 O3 122.8(3) no
O2 N1 C2 119.3(3) no
O3 N1 C2 118.0(3) no
O4 N2 O5 123.0(3) no
O4 N2 C4 118.3(3) no
O5 N2 C4 118.7(3) no
O6 N3 O7 123.9(3) no
O6 N3 C6 117.9(4) no
O7 N3 C6 118.1(4) no
O9 N4 O10 123.5(4) no
O9 N4 C8 119.6(3) no
O10 N4 C8 116.8(3) no
O11 N5 O12 123.6(3) no
O11 N5 C10 117.4(3) no
O12 N5 C10 118.9(3) no
O13 N6 O14 123.6(3) no
O13 N6 C12 117.9(4) no
O14 N6 C12 118.4(3) no
O1 C1 C2 125.2(3) no
O1 C1 C6 123.4(3) no
C2 C1 C6 111.4(3) no
N1 C2 C1 119.7(3) no
N1 C2 C3 116.0(3) no
C1 C2 C3 124.3(3) no
C2 C3 C4 119.1(3) no
N2 C4 C3 119.5(3) no
N2 C4 C5 119.1(3) no
C3 C4 C5 121.4(3) no
C4 C5 C6 118.5(3) no
N3 C6 C1 118.2(3) no
N3 C6 C5 116.5(3) no
C1 C6 C5 125.3(3) no
O8 C7 C8 124.6(3) no
O8 C7 C12 123.9(3) no
C8 C7 C12 111.5(3) no
N4 C8 C7 118.6(3) no
N4 C8 C9 116.4(3) no
C7 C8 C9 125.0(3) no
C8 C9 C10 118.8(3) no
N5 C10 C9 119.1(3) no
N5 C10 C11 119.3(3) no
C9 C10 C11 121.6(3) no
C10 C11 C12 118.6(3) no
N6 C12 C7 119.4(3) no
N6 C12 C11 116.1(3) no
C7 C12 C11 124.6(3) no
C2 C3 H1 120.8 no
C4 C3 H1 120.2 no
C4 C5 H2 120.9 no
C6 C5 H2 120.6 no
C8 C9 H3 120.7 no
C10 C9 H3 120.5 no
C10 C11 H4 120.9 no
C12 C11 H4 120.5 no

loop_
_geom_bond_atom_site_label_1
_geom_bond_atom_site_label_2
_geom_bond_distance
_geom_bond_publ_flag
Zn1 O15 2.065(3) yes
Zn1 O16 2.078(3) yes
Zn1 O17 2.071(3) yes
Zn1 O18 2.087(3) yes
Zn1 O19 2.112(3) yes
Zn1 O20 2.101(3) yes
O1 C1 1.259(4) no
O2 N1 1.217(4) no
O3 N1 1.224(4) no
O4 N2 1.218(4) no
O5 N2 1.220(4) no
O6 N3 1.214(5) no
O7 N3 1.226(5) no
O8 C7 1.255(4) no
O9 N4 1.216(5) no
O10 N4 1.226(5) no
O11 N5 1.224(4) no
O12 N5 1.218(5) no
O13 N6 1.220(4) no
O14 N6 1.222(4) no
N1 C2 1.451(4) no
N2 C4 1.445(4) no
N3 C6 1.457(4) no
N4 C8 1.457(4) no
N5 C10 1.442(5) no
N6 C12 1.457(5) no
C1 C2 1.445(5) no
C1 C6 1.447(5) no
C2 C3 1.381(5) no
C3 C4 1.382(5) no
C4 C5 1.384(5) no
C5 C6 1.369(5) no
C7 C8 1.446(5) no
C7 C12 1.443(5) no
C8 C9 1.370(5) no
C9 C10 1.377(5) no
C10 C11 1.387(5) no
C11 C12 1.380(5) no
C3 H1 0.959 no
C5 H2 0.960 no
C9 H3 0.960 no
C11 H4 0.960 no

loop_
_geom_contact_atom_site_label_1
_geom_contact_atom_site_label_2
_geom_contact_distance
_geom_contact_site_symmetry_2
_geom_contact_publ_flag
O1 O16 2.807(4) 2_555 no
O1 O15 2.889(4) 2_545 no
O1 O21 2.968(4) . no
O2 O22 3.044(4) 2_546 no
O2 O15 3.157(4) 2_545 no
O2 O16 3.197(5) 2_555 no
O3 O3 2.951(7) 3_556 no
O3 N1 3.046(5) 3_556 no
O3 C11 3.163(5) . no
O3 O13 3.209(5) . no
O4 O22 2.991(4) 4_454 no
O4 O23 3.067(4) 4_454 no
O4 O17 3.149(4) 3_555 no
O4 O14 3.178(5) 3_556 no
O5 O6 2.960(4) 3_555 no
O6 O10 3.065(6) 1_554 no
O6 O9 3.194(6) 1_544 no
O6 O18 3.198(4) . no
O7 O19 2.821(4) . no
O7 O21 2.995(4) . no
O8 O19 2.737(4) 1_556 no
O8 O23 2.900(4) 2_556 no
O8 O17 3.098(4) 1_556 no
O9 O19 2.930(4) 1_556 no
O10 O10 3.012(8) 3_567 no
O10 N4 3.132(5) 3_567 no
O10 N3 3.151(5) 1_556 no
O10 C5 3.160(5) 1_556 no
O11 O20 2.806(4) 4_455 no
O12 O13 3.111(4) 3_566 no
O12 O16 3.209(4) 4_455 no
O13 O16 3.107(4) 2_555 no
O14 O22 2.995(4) 2_546 no
O14 O23 3.156(5) 2_556 no
O15 O22 2.683(4) 1_554 no
O17 O23 2.748(4) 2_545 no
O18 O21 2.796(5) 2_545 no
O19 O21 2.897(4) 2_555 no
O20 O21 2.787(4) . no
O22 O23 2.793(4) . no
O22 O23 2.829(4) 2_556 no
C3 C11 3.223(6) 3_566 no
C5 C9 3.194(6) 3_556 no

loop_
_geom_torsion_atom_site_label_1
_geom_torsion_atom_site_label_2
_geom_torsion_atom_site_label_3
_geom_torsion_atom_site_label_4
_geom_torsion
_geom_torsion_publ_flag
O1 C1 C2 N1 2.1(6) no
O1 C1 C2 C3 179.2(4) no
O1 C1 C6 N3 -1.4(6) no
O1 C1 C6 C5 177.8(4) no
O2 N1 C2 C1 -30.6(5) no
O2 N1 C2 C3 152.0(4) no
O3 N1 C2 C1 150.7(4) no
O3 N1 C2 C3 -26.7(5) no
O4 N2 C4 C3 0.8(5) no
O4 N2 C4 C5 -179.1(4) no
O5 N2 C4 C3 179.6(4) no
O5 N2 C4 C5 -0.3(6) no
O6 N3 C6 C1 141.3(4) no
O6 N3 C6 C5 -38.0(6) no
O7 N3 C6 C1 -41.9(6) no
O7 N3 C6 C5 138.8(4) no
O8 C7 C8 N4 0.6(6) no
O8 C7 C8 C9 -177.6(4) no
O8 C7 C12 N6 1.5(6) no
O8 C7 C12 C11 -179.6(4) no
O9 N4 C8 C7 39.3(5) no
O9 N4 C8 C9 -142.4(4) no
O10 N4 C8 C7 -142.5(4) no
O10 N4 C8 C9 35.8(5) no
O11 N5 C10 C9 -2.1(6) no
O11 N5 C10 C11 177.8(4) no
O12 N5 C10 C9 178.8(4) no
O12 N5 C10 C11 -1.2(6) no
O13 N6 C12 C7 -144.3(4) no
O13 N6 C12 C11 36.7(5) no
O14 N6 C12 C7 36.8(5) no
O14 N6 C12 C11 -142.1(4) no
N1 C2 C1 C6 -178.1(3) no
N1 C2 C3 C4 179.8(3) no
N2 C4 C3 C2 178.9(3) no
N2 C4 C5 C6 178.4(4) no
N3 C6 C1 C2 178.8(4) no
N3 C6 C5 C4 -177.6(4) no
N4 C8 C7 C12 179.9(3) no
N4 C8 C9 C10 179.3(3) no
N5 C10 C9 C8 -179.7(4) no
N5 C10 C11 C12 -177.6(4) no
N6 C12 C7 C8 -177.8(3) no
N6 C12 C11 C10 175.9(4) no
C1 C2 C3 C4 2.5(6) no
C1 C6 C5 C4 3.2(6) no
C2 C1 C6 C5 -2.0(6) no
C2 C3 C4 C5 -1.2(6) no
C3 C2 C1 C6 -1.0(5) no
C3 C4 C5 C6 -1.5(6) no
C7 C8 C9 C10 -2.5(6) no
C7 C12 C11 C10 -3.0(6) no
C8 C7 C12 C11 1.0(5) no
C8 C9 C10 C11 0.3(6) no
C9 C8 C7 C12 1.8(5) no
C9 C10 C11 C12 2.3(6) no
C9 C10 C11 C12 2.3(6) no
